data_1516978
loop_
_publ_author_name
'Fern\'andez-Moreira, Vanesa'
'Marzo, Isabel'
'Gimeno, M. Concepci\'on'

_publ_section_title
;
 Luminescent Re(i) and Re(i)/Au(i) complexes as cooperative partners in
 cell imaging and cancer therapy
;
_journal_issue 11
_journal_name_full 'Chem. Sci.'
_journal_page_first 4434
_journal_paper_doi 10.1039/C4SC01684J
_journal_volume 5
_journal_year 2014
_chemical_formula_sum 'C38 H28 Au F3 N4 O6 P Re S'
_chemical_formula_weight 1139.84
_chemical_name_systematic
; 
 ? 
;
_space_group_IT_number 2
_symmetry_cell_setting triclinic
_symmetry_space_group_name_Hall '-P 1'
_symmetry_space_group_name_H-M 'P -1'
_atom_sites_solution_hydrogens geom
_atom_sites_solution_primary direct
_atom_sites_solution_secondary difmap
_audit_creation_method SHELXL-97
_cell_angle_alpha 84.156(4)
_cell_angle_beta 88.572(3)
_cell_angle_gamma 88.527(4)
_cell_formula_units_Z 2
_cell_length_a 8.9054(4)
_cell_length_b 9.0770(5)
_cell_length_c 22.9630(8)
_cell_measurement_reflns_used 10443
_cell_measurement_temperature 100(2)
_cell_measurement_theta_max 27.9450
_cell_measurement_theta_min 4.5060
_cell_volume 1845.48(15)
_computing_cell_refinement
;
CrysAlisPro, Agilent Technologies,
Version 1.171.36.24 (release 03-12-2012 CrysAlis171 .NET)
(compiled Dec  3 2012,18:21:49)
;
_computing_data_collection
;
CrysAlisPro, Agilent Technologies,
Version 1.171.36.24 (release 03-12-2012 CrysAlis171 .NET)
(compiled Dec  3 2012,18:21:49)
;
_computing_data_reduction
;
CrysAlisPro, Agilent Technologies,
Version 1.171.36.24 (release 03-12-2012 CrysAlis171 .NET)
(compiled Dec  3 2012,18:21:49)
;
_computing_molecular_graphics XP
_computing_publication_material XCIF
_computing_structure_refinement 'SHELXL-97 (Sheldrick, 1997)'
_computing_structure_solution 'SHELXS-97 (Sheldrick, 1990)'
_diffrn_ambient_temperature 100(2)
_diffrn_detector_area_resol_mean 16.0655
_diffrn_measured_fraction_theta_full 0.991
_diffrn_measured_fraction_theta_max 0.991
_diffrn_measurement_device_type 'Xcalibur, Sapphire3'
_diffrn_measurement_method '\w rotations'
_diffrn_radiation_monochromator graphite
_diffrn_radiation_source 'fine-focus sealed tube'
_diffrn_radiation_type MoK\a
_diffrn_radiation_wavelength 0.71073
_diffrn_reflns_av_R_equivalents 0.0664
_diffrn_reflns_av_sigmaI/netI 0.0555
_diffrn_reflns_limit_h_max 10
_diffrn_reflns_limit_h_min -10
_diffrn_reflns_limit_k_max 10
_diffrn_reflns_limit_k_min -10
_diffrn_reflns_limit_l_max 27
_diffrn_reflns_limit_l_min -27
_diffrn_reflns_number 27131
_diffrn_reflns_theta_full 25.50
_diffrn_reflns_theta_max 25.50
_diffrn_reflns_theta_min 4.20
_exptl_absorpt_coefficient_mu 7.415
_exptl_absorpt_correction_T_max 0.7558
_exptl_absorpt_correction_T_min 0.1388
_exptl_absorpt_correction_type multi-scan
_exptl_absorpt_process_details
;
CrysAlisPro, Agilent Technologies,
Version 1.171.36.24 (release 03-12-2012 CrysAlis171 .NET)
(compiled Dec  3 2012,18:21:49)
Empirical absorption correction using spherical harmonics,
 implemented in SCALE3 ABSPACK scaling algorithm.
;
_exptl_crystal_colour needle
_exptl_crystal_density_diffrn 2.051
_exptl_crystal_density_method 'not measured'
_exptl_crystal_description yellow
_exptl_crystal_F_000 1088
_exptl_crystal_size_max 0.44
_exptl_crystal_size_mid 0.14
_exptl_crystal_size_min 0.04
_refine_diff_density_max 7.266
_refine_diff_density_min -3.995
_refine_diff_density_rms 0.444
_refine_ls_extinction_method none
_refine_ls_goodness_of_fit_ref 1.142
_refine_ls_hydrogen_treatment constr
_refine_ls_matrix_type full
_refine_ls_number_parameters 227
_refine_ls_number_reflns 6799
_refine_ls_number_restraints 0
_refine_ls_restrained_S_all 1.142
_refine_ls_R_factor_all 0.0995
_refine_ls_R_factor_gt 0.0873
_refine_ls_shift/su_max 0.000
_refine_ls_shift/su_mean 0.000
_refine_ls_structure_factor_coef Fsqd
_refine_ls_weighting_details 'calc w=1/[\s^2^(Fo^2^)+(0.0432P)^2^+221.9095P] where P=(Fo^2^+2Fc^2^)/3'
_refine_ls_weighting_scheme calc
_refine_ls_wR_factor_gt 0.2213
_refine_ls_wR_factor_ref 0.2280
_reflns_number_gt 5793
_reflns_number_total 6799
_reflns_threshold_expression >2sigma(I)
_cod_data_source_file c4sc01684j2.cif
_cod_data_source_block c352
_cod_depositor_comments
;
The following automatic conversions were performed:

'_symmetry_cell_setting' value 'Triclinic' changed to 'triclinic'
according to
/usr/data/users/saulius/crontab/automatic-downloads/rss-feeds/RSC/lib/dictionaries/cif_core.dic
dictionary named 'cif_core.dic' version 2.4.2 from 2011-04-26.

Automatic conversion script
Id: cif_fix_values 2281 2013-09-26 08:29:07Z andrius 

 Adding full bibliography for 1516976--1516979.cif.

The following automatic conversions were performed:

'_exptl_absorpt_correction_type' value 'multi-scans' was replaced
with the value 'multi-scan' as specified in the replacement file
'src/cod-tools/trunk/data/replacement-values/replacement_values.lst'.

Automatic conversion script
Id: cif_fix_values 5376 2017-05-30 11:51:03Z andrius 
;
_cod_original_sg_symbol_H-M P-1
_cod_database_code 1516978

loop_
_symmetry_equiv_pos_as_xyz
'x, y, z'
'-x, -y, -z'

loop_
_atom_site_label
_atom_site_type_symbol
_atom_site_fract_x
_atom_site_fract_y
_atom_site_fract_z
_atom_site_U_iso_or_equiv
_atom_site_adp_type
_atom_site_occupancy
_atom_site_symmetry_multiplicity
_atom_site_calc_flag
_atom_site_refinement_flags
Au1 Au 0.37110(8) 0.19956(8) 0.01722(3) 0.0158(2) Uani 1 1 d .
C1 C 0.428(2) 0.098(2) 0.0951(9) 0.017(4) Uiso 1 1 d .
C2 C 0.464(2) 0.051(2) 0.1437(9) 0.018(4) Uiso 1 1 d .
C3 C 0.506(2) -0.009(2) 0.2006(9) 0.017(4) Uiso 1 1 d .
C4 C 0.454(2) -0.131(2) 0.2368(9) 0.021(4) Uiso 1 1 d .
H4 H 0.3790 -0.1959 0.2269 0.025 Uiso 1 1 calc R
C5 C 0.626(2) -0.034(2) 0.2841(9) 0.017(4) Uiso 1 1 d .
H5 H 0.6951 -0.0180 0.3135 0.021 Uiso 1 1 calc R
C6 C 0.703(2) 0.181(2) 0.2143(9) 0.019(4) Uiso 1 1 d .
H6A H 0.6375 0.2694 0.2145 0.028 Uiso 1 1 calc R
H6B H 0.7440 0.1740 0.1747 0.028 Uiso 1 1 calc R
H6C H 0.7851 0.1874 0.2414 0.028 Uiso 1 1 calc R
N1 N 0.5280(18) -0.1425(18) 0.2887(7) 0.016(3) Uiso 1 1 d .
N2 N 0.6153(18) 0.0489(17) 0.2329(7) 0.016(3) Uiso 1 1 d .
Re1 Re 0.45983(8) -0.29033(8) 0.36472(3) 0.0138(2) Uiso 1 1 d .
C7 C 0.258(2) -0.260(2) 0.3371(8) 0.012(4) Uiso 1 1 d .
C8 C 0.474(3) -0.460(3) 0.3200(10) 0.029(5) Uiso 1 1 d .
C9 C 0.389(2) -0.413(2) 0.4320(9) 0.016(4) Uiso 1 1 d .
O1 O 0.1332(17) -0.2606(17) 0.3233(7) 0.027(3) Uiso 1 1 d .
O2 O 0.4977(18) -0.5654(17) 0.2985(7) 0.029(3) Uiso 1 1 d .
O3 O 0.3401(17) -0.4864(16) 0.4705(7) 0.025(3) Uiso 1 1 d .
N3 N 0.6877(18) -0.2949(18) 0.3970(7) 0.017(3) Uiso 1 1 d .
N4 N 0.4790(18) -0.0871(17) 0.4072(7) 0.015(3) Uiso 1 1 d .
C10 C 0.786(2) -0.407(2) 0.3942(9) 0.021(4) Uiso 1 1 d .
H10 H 0.7632 -0.4843 0.3710 0.025 Uiso 1 1 calc R
C11 C 0.922(2) -0.417(2) 0.4240(9) 0.021(4) Uiso 1 1 d .
H11 H 0.9864 -0.5018 0.4227 0.026 Uiso 1 1 calc R
C12 C 0.960(2) -0.301(2) 0.4556(9) 0.021(4) Uiso 1 1 d .
H12 H 1.0525 -0.3027 0.4752 0.025 Uiso 1 1 calc R
C13 C 0.861(2) -0.185(2) 0.4575(9) 0.018(4) Uiso 1 1 d .
H13 H 0.8837 -0.1049 0.4791 0.022 Uiso 1 1 calc R
C14 C 0.725(2) -0.1825(19) 0.4279(8) 0.012(4) Uiso 1 1 d .
C15 C 0.613(2) -0.059(2) 0.4275(8) 0.014(4) Uiso 1 1 d .
C16 C 0.645(2) 0.076(2) 0.4457(9) 0.022(4) Uiso 1 1 d .
H16 H 0.7409 0.0927 0.4605 0.026 Uiso 1 1 calc R
C17 C 0.533(2) 0.189(2) 0.4423(9) 0.020(4) Uiso 1 1 d .
H17 H 0.5543 0.2844 0.4529 0.024 Uiso 1 1 calc R
C18 C 0.392(2) 0.158(2) 0.4232(9) 0.018(4) Uiso 1 1 d .
H18 H 0.3144 0.2318 0.4222 0.021 Uiso 1 1 calc R
C19 C 0.364(2) 0.015(2) 0.4046(9) 0.021(4) Uiso 1 1 d .
H19 H 0.2681 -0.0082 0.3912 0.025 Uiso 1 1 calc R
P1 P 0.3205(6) 0.3363(5) -0.0690(2) 0.0154(10) Uiso 1 1 d .
C21 C 0.220(2) 0.249(2) -0.1238(9) 0.017(4) Uiso 1 1 d .
C22 C 0.145(2) 0.117(2) -0.1089(9) 0.020(4) Uiso 1 1 d .
H22 H 0.1499 0.0684 -0.0703 0.024 Uiso 1 1 calc R
C23 C 0.065(2) 0.057(2) -0.1512(9) 0.020(4) Uiso 1 1 d .
H23 H 0.0151 -0.0334 -0.1415 0.024 Uiso 1 1 calc R
C24 C 0.055(2) 0.128(2) -0.2078(10) 0.024(4) Uiso 1 1 d .
H24 H -0.0022 0.0865 -0.2361 0.029 Uiso 1 1 calc R
C25 C 0.129(2) 0.258(2) -0.2222(10) 0.022(4) Uiso 1 1 d .
H25 H 0.1241 0.3049 -0.2610 0.026 Uiso 1 1 calc R
C26 C 0.212(2) 0.321(2) -0.1811(9) 0.021(4) Uiso 1 1 d .
H26 H 0.2630 0.4109 -0.1914 0.025 Uiso 1 1 calc R
C31 C 0.207(2) 0.501(2) -0.0596(9) 0.019(4) Uiso 1 1 d .
C32 C 0.066(2) 0.524(2) -0.0788(9) 0.021(4) Uiso 1 1 d .
H32 H 0.0224 0.4515 -0.0997 0.026 Uiso 1 1 calc R
C33 C -0.017(2) 0.652(2) -0.0689(9) 0.017(4) Uiso 1 1 d .
H33 H -0.1167 0.6649 -0.0823 0.021 Uiso 1 1 calc R
C34 C 0.045(2) 0.761(2) -0.0395(10) 0.026(5) Uiso 1 1 d .
H34 H -0.0099 0.8497 -0.0339 0.031 Uiso 1 1 calc R
C35 C 0.188(2) 0.739(2) -0.0186(10) 0.025(5) Uiso 1 1 d .
H35 H 0.2302 0.8120 0.0026 0.030 Uiso 1 1 calc R
C36 C 0.272(2) 0.612(2) -0.0276(9) 0.021(4) Uiso 1 1 d .
H36 H 0.3711 0.5987 -0.0131 0.025 Uiso 1 1 calc R
C41 C 0.495(2) 0.396(2) -0.1066(9) 0.017(4) Uiso 1 1 d .
C42 C 0.608(2) 0.290(2) -0.1084(9) 0.017(4) Uiso 1 1 d .
H42 H 0.5936 0.1939 -0.0888 0.021 Uiso 1 1 calc R
C43 C 0.741(2) 0.322(2) -0.1383(10) 0.025(5) Uiso 1 1 d .
H43 H 0.8186 0.2488 -0.1394 0.030 Uiso 1 1 calc R
C44 C 0.761(2) 0.460(2) -0.1663(9) 0.022(4) Uiso 1 1 d .
H44 H 0.8513 0.4813 -0.1878 0.027 Uiso 1 1 calc R
C45 C 0.651(3) 0.568(3) -0.1640(10) 0.027(5) Uiso 1 1 d .
H45 H 0.6657 0.6637 -0.1841 0.032 Uiso 1 1 calc R
C46 C 0.517(2) 0.537(2) -0.1317(10) 0.024(4) Uiso 1 1 d .
H46 H 0.4436 0.6133 -0.1274 0.029 Uiso 1 1 calc R
S1 S -0.0374(5) 0.1891(5) 0.3545(2) 0.0181(10) Uiso 1 1 d .
O4 O -0.1644(18) 0.2850(18) 0.3445(7) 0.031(4) Uiso 1 1 d .
O5 O -0.0440(16) 0.0392(15) 0.3360(6) 0.021(3) Uiso 1 1 d .
O6 O 0.0331(18) 0.1966(18) 0.4095(7) 0.031(4) Uiso 1 1 d .
C50 C 0.101(3) 0.270(3) 0.3002(11) 0.032(5) Uiso 1 1 d .
F1 F 0.0468(16) 0.2785(15) 0.2452(6) 0.036(3) Uiso 1 1 d .
F4 F 0.1310(19) 0.4066(19) 0.3103(8) 0.052(4) Uiso 1 1 d .
F5 F 0.2261(17) 0.1891(17) 0.3007(7) 0.043(4) Uiso 1 1 d .

loop_
_atom_site_aniso_label
_atom_site_aniso_U_11
_atom_site_aniso_U_22
_atom_site_aniso_U_33
_atom_site_aniso_U_23
_atom_site_aniso_U_13
_atom_site_aniso_U_12
Au1 0.0185(4) 0.0189(4) 0.0098(4) 0.0028(3) -0.0042(3) -0.0069(3)

loop_
_atom_type_symbol
_atom_type_description
_atom_type_scat_dispersion_real
_atom_type_scat_dispersion_imag
_atom_type_scat_source
C C 0.0033 0.0016 'International Tables Vol C Tables 4.2.6.8 and 6.1.1.4'
H H 0.0000 0.0000 'International Tables Vol C Tables 4.2.6.8 and 6.1.1.4'
Au Au -2.0133 8.8022 'International Tables Vol C Tables 4.2.6.8 and 6.1.1.4'
F F 0.0171 0.0103 'International Tables Vol C Tables 4.2.6.8 and 6.1.1.4'
N N 0.0061 0.0033 'International Tables Vol C Tables 4.2.6.8 and 6.1.1.4'
O O 0.0106 0.0060 'International Tables Vol C Tables 4.2.6.8 and 6.1.1.4'
P P 0.1023 0.0942 'International Tables Vol C Tables 4.2.6.8 and 6.1.1.4'
Re Re -1.0185 7.2310 'International Tables Vol C Tables 4.2.6.8 and 6.1.1.4'
S S 0.1246 0.1234 'International Tables Vol C Tables 4.2.6.8 and 6.1.1.4'

loop_
_geom_angle_atom_site_label_1
_geom_angle_atom_site_label_2
_geom_angle_atom_site_label_3
_geom_angle
C1 Au1 P1 173.7(6)
C2 C1 Au1 173.6(18)
C1 C2 C3 178(2)
N2 C3 C4 104.2(17)
N2 C3 C2 124.3(18)
C4 C3 C2 131.5(19)
N1 C4 C3 109.6(18)
N1 C4 H4 125.2
C3 C4 H4 125.2
N1 C5 N2 111.4(17)
N1 C5 H5 124.3
N2 C5 H5 124.3
N2 C6 H6A 109.5
N2 C6 H6B 109.5
H6A C6 H6B 109.5
N2 C6 H6C 109.5
H6A C6 H6C 109.5
H6B C6 H6C 109.5
C5 N1 C4 106.2(17)
C5 N1 Re1 129.9(13)
C4 N1 Re1 123.2(13)
C5 N2 C3 108.6(16)
C5 N2 C6 125.8(17)
C3 N2 C6 125.6(16)
C9 Re1 C7 90.8(8)
C9 Re1 C8 90.5(9)
C7 Re1 C8 87.1(9)
C9 Re1 N1 176.5(7)
C7 Re1 N1 86.4(7)
C8 Re1 N1 91.4(8)
C9 Re1 N3 92.3(7)
C7 Re1 N3 172.8(7)
C8 Re1 N3 99.3(8)
N1 Re1 N3 90.2(6)
C9 Re1 N4 97.2(7)
C7 Re1 N4 98.8(7)
C8 Re1 N4 170.3(8)
N1 Re1 N4 81.2(6)
N3 Re1 N4 74.4(6)
O1 C7 Re1 171.2(16)
O2 C8 Re1 171(2)
O3 C9 Re1 176.4(17)
C10 N3 C14 117.9(17)
C10 N3 Re1 124.8(14)
C14 N3 Re1 116.8(12)
C15 N4 C19 122.1(17)
C15 N4 Re1 117.2(12)
C19 N4 Re1 119.9(13)
N3 C10 C11 123.0(19)
N3 C10 H10 118.5
C11 C10 H10 118.5
C12 C11 C10 118.7(19)
C12 C11 H11 120.6
C10 C11 H11 120.6
C13 C12 C11 118.2(19)
C13 C12 H12 120.9
C11 C12 H12 120.9
C12 C13 C14 120.5(19)
C12 C13 H13 119.8
C14 C13 H13 119.8
N3 C14 C13 121.5(16)
N3 C14 C15 115.1(16)
C13 C14 C15 123.4(17)
N4 C15 C16 122.1(17)
N4 C15 C14 115.2(16)
C16 C15 C14 122.7(17)
C15 C16 C17 119.1(19)
C15 C16 H16 120.5
C17 C16 H16 120.5
C18 C17 C16 118.9(19)
C18 C17 H17 120.5
C16 C17 H17 120.5
C17 C18 C19 119.9(18)
C17 C18 H18 120.0
C19 C18 H18 120.0
N4 C19 C18 117.7(18)
N4 C19 H19 121.1
C18 C19 H19 121.1
C31 P1 C21 103.2(9)
C31 P1 C41 107.5(9)
C21 P1 C41 104.2(9)
C31 P1 Au1 112.9(7)
C21 P1 Au1 118.0(7)
C41 P1 Au1 110.2(6)
C22 C21 C26 120.5(19)
C22 C21 P1 120.8(15)
C26 C21 P1 118.6(15)
C23 C22 C21 118.9(19)
C23 C22 H22 120.6
C21 C22 H22 120.6
C22 C23 C24 121(2)
C22 C23 H23 119.3
C24 C23 H23 119.3
C25 C24 C23 119(2)
C25 C24 H24 120.3
C23 C24 H24 120.3
C24 C25 C26 121(2)
C24 C25 H25 119.4
C26 C25 H25 119.4
C25 C26 C21 118.7(19)
C25 C26 H26 120.7
C21 C26 H26 120.7
C32 C31 C36 118.4(19)
C32 C31 P1 124.3(16)
C36 C31 P1 117.2(15)
C31 C32 C33 122(2)
C31 C32 H32 119.2
C33 C32 H32 119.2
C34 C33 C32 120.6(19)
C34 C33 H33 119.7
C32 C33 H33 119.7
C35 C34 C33 119(2)
C35 C34 H34 120.5
C33 C34 H34 120.5
C34 C35 C36 121(2)
C34 C35 H35 119.3
C36 C35 H35 119.3
C35 C36 C31 119.1(19)
C35 C36 H36 120.4
C31 C36 H36 120.4
C46 C41 C42 120.2(19)
C46 C41 P1 123.5(15)
C42 C41 P1 116.2(15)
C41 C42 C43 120.5(19)
C41 C42 H42 119.7
C43 C42 H42 119.7
C44 C43 C42 120(2)
C44 C43 H43 120.2
C42 C43 H43 120.2
C43 C44 C45 121(2)
C43 C44 H44 119.6
C45 C44 H44 119.6
C44 C45 C46 120(2)
C44 C45 H45 120.1
C46 C45 H45 120.1
C41 C46 C45 119(2)
C41 C46 H46 120.6
C45 C46 H46 120.6
O4 S1 O6 114.9(10)
O4 S1 O5 118.0(9)
O6 S1 O5 114.5(9)
O4 S1 C50 102.4(10)
O6 S1 C50 103.8(11)
O5 S1 C50 99.9(10)
F4 C50 F5 110(2)
F4 C50 F1 106.8(19)
F5 C50 F1 107.4(19)
F4 C50 S1 110.6(17)
F5 C50 S1 111.0(17)
F1 C50 S1 111.1(16)

loop_
_geom_bond_atom_site_label_1
_geom_bond_atom_site_label_2
_geom_bond_distance
Au1 C1 1.996(19)
Au1 P1 2.276(5)
C1 C2 1.20(3)
C2 C3 1.42(3)
C3 N2 1.38(2)
C3 C4 1.40(3)
C4 N1 1.37(3)
C4 H4 0.9500
C5 N1 1.32(3)
C5 N2 1.34(3)
C5 H5 0.9500
C6 N2 1.47(2)
C6 H6A 0.9800
C6 H6B 0.9800
C6 H6C 0.9800
N1 Re1 2.175(16)
Re1 C9 1.91(2)
Re1 C7 1.928(18)
Re1 C8 1.94(2)
Re1 N3 2.176(16)
Re1 N4 2.185(16)
C7 O1 1.16(2)
C8 O2 1.13(3)
C9 O3 1.14(2)
N3 C10 1.33(3)
N3 C14 1.35(2)
N4 C15 1.33(2)
N4 C19 1.36(3)
C10 C11 1.40(3)
C10 H10 0.9500
C11 C12 1.39(3)
C11 H11 0.9500
C12 C13 1.36(3)
C12 H12 0.9500
C13 C14 1.40(3)
C13 H13 0.9500
C14 C15 1.48(2)
C15 C16 1.37(3)
C16 C17 1.41(3)
C16 H16 0.9500
C17 C18 1.38(3)
C17 H17 0.9500
C18 C19 1.44(3)
C18 H18 0.9500
C19 H19 0.9500
P1 C31 1.81(2)
P1 C21 1.82(2)
P1 C41 1.83(2)
C21 C22 1.39(3)
C21 C26 1.41(3)
C22 C23 1.38(3)
C22 H22 0.9500
C23 C24 1.39(3)
C23 H23 0.9500
C24 C25 1.37(3)
C24 H24 0.9500
C25 C26 1.39(3)
C25 H25 0.9500
C26 H26 0.9500
C31 C32 1.34(3)
C31 C36 1.45(3)
C32 C33 1.40(3)
C32 H32 0.9500
C33 C34 1.39(3)
C33 H33 0.9500
C34 C35 1.37(3)
C34 H34 0.9500
C35 C36 1.39(3)
C35 H35 0.9500
C36 H36 0.9500
C41 C46 1.37(3)
C41 C42 1.37(3)
C42 C43 1.38(3)
C42 H42 0.9500
C43 C44 1.36(3)
C43 H43 0.9500
C44 C45 1.37(3)
C44 H44 0.9500
C45 C46 1.41(3)
C45 H45 0.9500
C46 H46 0.9500
S1 O4 1.418(17)
S1 O6 1.434(17)
S1 O5 1.468(15)
S1 C50 1.84(3)
C50 F4 1.32(3)
C50 F5 1.32(3)
C50 F1 1.36(3)
